data_7157166
loop_
_publ_author_name
'Gong, Ying'
'Xu, Sheng-Wen'
'Liu, Xiong-Wei'
'Li, Zheng'
'Liu, Xiong-Li'
'Yao, Zhen'
'Zhou, Ying'

_publ_section_title
;
 Thermal-mediated [1,3]-hydrogen transfer as the key step: access to
 oxindole-chromone hybrid collection with structural diversity
;
_journal_name_full 'Organic &amp; Biomolecular Chemistry'
_journal_paper_doi 10.1039/C9OB02193K
_journal_year 2019
_chemical_formula_moiety 'C25 H18 Br N O3'
_chemical_formula_sum 'C25 H18 Br N O3'
_chemical_formula_weight 460.31
_space_group_crystal_system monoclinic
_space_group_IT_number 14
_space_group_name_Hall '-P 2ybc'
_space_group_name_H-M_alt 'P 1 21/c 1'
_symmetry_space_group_name_Hall '-P 2ybc'
_symmetry_space_group_name_H-M 'P 1 21/c 1'
_atom_sites_solution_hydrogens geom
_atom_sites_solution_primary direct
_atom_sites_solution_secondary difmap
_audit_creation_method SHELXL-2014/7
_audit_update_record
;
2019-08-02 deposited with the CCDC.    2019-10-24 downloaded from the CCDC.
;
_cell_angle_alpha 90
_cell_angle_beta 102.7340(10)
_cell_angle_gamma 90
_cell_formula_units_Z 4
_cell_length_a 9.2679(7)
_cell_length_b 11.9073(8)
_cell_length_c 18.5390(13)
_cell_measurement_reflns_used 5501
_cell_measurement_temperature 100(2)
_cell_measurement_theta_max 28.81
_cell_measurement_theta_min 2.25
_cell_volume 1995.6(2)
_computing_cell_refinement 'Bruker SAINT'
_computing_data_collection 'Bruker APEX2'
_computing_data_reduction 'Bruker SAINT'
_computing_molecular_graphics 'Bruker SHELXTL'
_computing_publication_material 'Bruker SHELXTL'
_computing_structure_refinement 'SHELXL-2014 (Sheldrick 2014)'
_computing_structure_solution 'SHELXS-97 (Sheldrick 2008)'
_diffrn_ambient_temperature 100(2)
_diffrn_measured_fraction_theta_full 0.996
_diffrn_measured_fraction_theta_max 0.924
_diffrn_measurement_device_type 'Bruker APEX-II CCD'
_diffrn_measurement_method '\f and \w scans'
_diffrn_radiation_type MoK\a
_diffrn_radiation_wavelength 0.71073
_diffrn_reflns_av_R_equivalents 0.0400
_diffrn_reflns_av_unetI/netI 0.0426
_diffrn_reflns_Laue_measured_fraction_full 0.996
_diffrn_reflns_Laue_measured_fraction_max 0.924
_diffrn_reflns_limit_h_max 12
_diffrn_reflns_limit_h_min -13
_diffrn_reflns_limit_k_max 17
_diffrn_reflns_limit_k_min -17
_diffrn_reflns_limit_l_max 26
_diffrn_reflns_limit_l_min -25
_diffrn_reflns_number 22109
_diffrn_reflns_point_group_measured_fraction_full 0.996
_diffrn_reflns_point_group_measured_fraction_max 0.924
_diffrn_reflns_theta_full 25.242
_diffrn_reflns_theta_max 31.084
_diffrn_reflns_theta_min 2.048
_diffrn_source 'fine-focus sealed tube'
_exptl_absorpt_coefficient_mu 2.088
_exptl_absorpt_correction_type multi-scan
_exptl_absorpt_process_details sadabs
_exptl_crystal_colour colourless
_exptl_crystal_density_diffrn 1.532
_exptl_crystal_description block
_exptl_crystal_F_000 936
_exptl_crystal_size_max 0.410
_exptl_crystal_size_mid 0.250
_exptl_crystal_size_min 0.160
_exptl_transmission_factor_max 0.2134
_exptl_transmission_factor_min 0.1541
_refine_diff_density_max 0.728
_refine_diff_density_min -0.346
_refine_diff_density_rms 0.087
_refine_ls_extinction_method none
_refine_ls_goodness_of_fit_ref 1.065
_refine_ls_hydrogen_treatment constr
_refine_ls_matrix_type full
_refine_ls_number_parameters 272
_refine_ls_number_reflns 5922
_refine_ls_number_restraints 0
_refine_ls_restrained_S_all 1.065
_refine_ls_R_factor_all 0.0549
_refine_ls_R_factor_gt 0.0365
_refine_ls_shift/su_max 0.001
_refine_ls_shift/su_mean 0.000
_refine_ls_structure_factor_coef Fsqd
_refine_ls_weighting_details 'w=1/[\s^2^(Fo^2^)+(0.0533P)^2^+0.4724P] where P=(Fo^2^+2Fc^2^)/3'
_refine_ls_weighting_scheme calc
_refine_ls_wR_factor_gt 0.0915
_refine_ls_wR_factor_ref 0.1022
_reflns_Friedel_coverage 0.000
_reflns_number_gt 4577
_reflns_number_total 5922
_reflns_threshold_expression 'I > 2\s(I)'
_cod_data_source_file c9ob02193k2.cif
_cod_data_source_block mo_gd_lxl32_0m
_cod_database_code 7157166
_shelx_shelxl_version_number 2014/7
_shelx_space_group_comment
;
The symmetry employed for this shelxl refinement is uniquely defined
by the following loop, which should always be used as a source of
symmetry information in preference to the above space-group names.
They are only intended as comments.
;
_shelx_estimated_absorpt_t_min 0.481
_shelx_estimated_absorpt_t_max 0.731

loop_
_space_group_symop_operation_xyz
'x, y, z'
'-x, y+1/2, -z+1/2'
'-x, -y, -z'
'x, -y-1/2, z-1/2'

loop_
_atom_site_label
_atom_site_type_symbol
_atom_site_fract_x
_atom_site_fract_y
_atom_site_fract_z
_atom_site_U_iso_or_equiv
_atom_site_adp_type
_atom_site_occupancy
_atom_site_site_symmetry_order
_atom_site_calc_flag
_atom_site_refinement_flags_posn
_atom_site_refinement_flags_adp
Br1 Br 0.39753(2) 0.10142(2) 1.05561(2) 0.02398(8) Uani 1 1 d . .
O1 O 0.15865(16) 0.27066(13) 0.67864(8) 0.0220(3) Uani 1 1 d . .
O2 O 0.31488(16) 0.52193(12) 0.82411(8) 0.0216(3) Uani 1 1 d . .
O3 O 0.61307(16) 0.50923(12) 0.77472(8) 0.0202(3) Uani 1 1 d . .
N1 N 0.65127(18) 0.47026(14) 0.89943(9) 0.0169(3) Uani 1 1 d . .
C1 C -0.1662(2) 0.4478(2) 0.64297(12) 0.0261(5) Uani 1 1 d . .
H1 H -0.2639 0.4473 0.6133 0.031 Uiso 1 1 calc R U
C2 C -0.0730(2) 0.3588(2) 0.63862(12) 0.0246(5) Uani 1 1 d . .
H18 H -0.1047 0.2977 0.6060 0.029 Uiso 1 1 calc R U
C3 C 0.0699(2) 0.36133(18) 0.68388(12) 0.0198(4) Uani 1 1 d . .
C4 C 0.2975(2) 0.26846(17) 0.72136(11) 0.0194(4) Uani 1 1 d . .
H3 H 0.3580 0.2058 0.7163 0.023 Uiso 1 1 calc R U
C5 C 0.3563(2) 0.34866(16) 0.77060(11) 0.0148(4) Uani 1 1 d . .
C6 C 0.5096(2) 0.33808(15) 0.81896(11) 0.0142(4) Uani 1 1 d . .
C7 C 0.6096(2) 0.25321(17) 0.78824(11) 0.0177(4) Uani 1 1 d . .
H16 H 0.5598 0.1792 0.7812 0.021 Uiso 1 1 calc R U
H17 H 0.6219 0.2796 0.7393 0.021 Uiso 1 1 calc R U
C8 C 0.7615(2) 0.23934(17) 0.83919(11) 0.0170(4) Uani 1 1 d . .
C9 C 0.8761(2) 0.31278(18) 0.83576(12) 0.0203(4) Uani 1 1 d . .
H15 H 0.8625 0.3690 0.7985 0.024 Uiso 1 1 calc R U
C10 C 1.0120(2) 0.3044(2) 0.88692(13) 0.0262(5) Uani 1 1 d . .
H12 H 1.0897 0.3556 0.8849 0.031 Uiso 1 1 calc R U
C11 C 1.0320(3) 0.2212(2) 0.94038(13) 0.0311(5) Uani 1 1 d . .
H2 H 1.1236 0.2155 0.9753 0.037 Uiso 1 1 calc R U
C12 C 0.2683(2) 0.44719(17) 0.77950(11) 0.0158(4) Uani 1 1 d . .
C13 C 0.1182(2) 0.44981(17) 0.73150(11) 0.0171(4) Uani 1 1 d . .
C14 C 0.0216(2) 0.53934(18) 0.73457(12) 0.0198(4) Uani 1 1 d . .
H4 H 0.0530 0.6006 0.7671 0.024 Uiso 1 1 calc R U
C15 C -0.1199(2) 0.5385(2) 0.69012(12) 0.0243(5) Uani 1 1 d . .
H5 H -0.1852 0.5995 0.6917 0.029 Uiso 1 1 calc R U
C16 C 0.5930(2) 0.45170(16) 0.82607(11) 0.0162(4) Uani 1 1 d . .
C17 C 0.7601(2) 0.55653(18) 0.92813(13) 0.0248(5) Uani 1 1 d . .
H6 H 0.7925 0.5928 0.8870 0.037 Uiso 1 1 calc R U
H7 H 0.8453 0.5221 0.9616 0.037 Uiso 1 1 calc R U
H8 H 0.7156 0.6127 0.9552 0.037 Uiso 1 1 calc R U
C18 C 0.6016(2) 0.39077(16) 0.94386(11) 0.0161(4) Uani 1 1 d . .
C19 C 0.6332(2) 0.38534(17) 1.02006(12) 0.0198(4) Uani 1 1 d . .
H11 H 0.6951 0.4395 1.0494 0.024 Uiso 1 1 calc R U
C20 C 0.5708(2) 0.29725(18) 1.05247(12) 0.0212(4) Uani 1 1 d . .
H10 H 0.5901 0.2907 1.1048 0.025 Uiso 1 1 calc R U
C21 C 0.4809(2) 0.21941(17) 1.00851(12) 0.0189(4) Uani 1 1 d . .
C22 C 0.4486(2) 0.22533(17) 0.93140(11) 0.0162(4) Uani 1 1 d . .
H9 H 0.3862 0.1715 0.9020 0.019 Uiso 1 1 calc R U
C23 C 0.5108(2) 0.31257(16) 0.89929(10) 0.0139(4) Uani 1 1 d . .
C24 C 0.9194(3) 0.1462(2) 0.94318(13) 0.0295(5) Uani 1 1 d . .
H14 H 0.9338 0.0889 0.9797 0.035 Uiso 1 1 calc R U
C25 C 0.7848(2) 0.15515(19) 0.89231(13) 0.0237(5) Uani 1 1 d . .
H13 H 0.7080 0.1030 0.8940 0.028 Uiso 1 1 calc R U

loop_
_atom_site_aniso_label
_atom_site_aniso_U_11
_atom_site_aniso_U_22
_atom_site_aniso_U_33
_atom_site_aniso_U_23
_atom_site_aniso_U_13
_atom_site_aniso_U_12
Br1 0.02435(11) 0.02481(12) 0.02388(12) 0.00909(9) 0.00769(8) 0.00130(8)
O1 0.0198(7) 0.0207(7) 0.0214(8) -0.0051(6) -0.0042(6) 0.0014(6)
O2 0.0210(7) 0.0201(7) 0.0216(8) -0.0068(6) 0.0001(6) 0.0021(6)
O3 0.0213(7) 0.0170(7) 0.0227(8) 0.0037(6) 0.0057(6) 0.0004(6)
N1 0.0164(8) 0.0132(8) 0.0195(8) -0.0007(6) 0.0007(6) -0.0022(6)
C1 0.0157(9) 0.0359(13) 0.0229(11) 0.0050(9) -0.0036(8) -0.0006(9)
C2 0.0222(10) 0.0273(11) 0.0203(11) -0.0020(9) -0.0037(8) -0.0030(8)
C3 0.0204(10) 0.0198(10) 0.0186(10) 0.0020(8) 0.0028(8) 0.0009(8)
C4 0.0192(9) 0.0159(9) 0.0216(10) -0.0013(8) 0.0010(8) 0.0012(7)
C5 0.0148(9) 0.0158(9) 0.0134(9) 0.0011(7) 0.0022(7) -0.0005(7)
C6 0.0161(9) 0.0108(9) 0.0148(9) -0.0010(7) 0.0018(7) -0.0017(7)
C7 0.0181(9) 0.0149(9) 0.0207(10) -0.0023(8) 0.0054(8) 0.0001(7)
C8 0.0186(9) 0.0154(9) 0.0170(9) -0.0016(7) 0.0037(7) 0.0030(7)
C9 0.0208(10) 0.0183(10) 0.0226(10) 0.0023(8) 0.0065(8) 0.0036(8)
C10 0.0177(10) 0.0275(12) 0.0319(12) -0.0034(10) 0.0024(9) 0.0014(8)
C11 0.0244(11) 0.0413(14) 0.0247(12) -0.0027(10) -0.0012(9) 0.0121(10)
C12 0.0167(9) 0.0167(9) 0.0136(9) 0.0014(7) 0.0025(7) -0.0006(7)
C13 0.0157(9) 0.0195(10) 0.0154(9) 0.0024(8) 0.0022(7) -0.0015(7)
C14 0.0197(9) 0.0208(10) 0.0187(10) 0.0030(8) 0.0035(8) 0.0009(8)
C15 0.0190(10) 0.0269(11) 0.0275(12) 0.0059(9) 0.0062(9) 0.0056(8)
C16 0.0146(8) 0.0132(9) 0.0204(10) 0.0001(7) 0.0031(7) 0.0016(7)
C17 0.0230(10) 0.0159(10) 0.0322(12) -0.0028(9) -0.0012(9) -0.0067(8)
C18 0.0144(8) 0.0140(9) 0.0191(10) -0.0007(7) 0.0019(7) 0.0027(7)
C19 0.0212(10) 0.0182(10) 0.0178(10) -0.0038(8) -0.0008(8) 0.0009(7)
C20 0.0229(10) 0.0240(11) 0.0143(10) 0.0012(8) -0.0009(8) 0.0047(8)
C21 0.0187(9) 0.0171(9) 0.0216(10) 0.0046(8) 0.0057(8) 0.0036(7)
C22 0.0155(8) 0.0158(9) 0.0166(9) -0.0001(7) 0.0017(7) 0.0008(7)
C23 0.0136(8) 0.0143(9) 0.0129(9) -0.0016(7) 0.0008(7) 0.0016(7)
C24 0.0346(13) 0.0313(12) 0.0230(12) 0.0097(10) 0.0073(10) 0.0174(10)
C25 0.0260(11) 0.0190(10) 0.0294(12) 0.0049(9) 0.0130(9) 0.0051(8)

loop_
_atom_type_symbol
_atom_type_description
_atom_type_scat_dispersion_real
_atom_type_scat_dispersion_imag
_atom_type_scat_source
C C 0.0033 0.0016 'International Tables Vol C Tables 4.2.6.8 and 6.1.1.4'
H H 0.0000 0.0000 'International Tables Vol C Tables 4.2.6.8 and 6.1.1.4'
N N 0.0061 0.0033 'International Tables Vol C Tables 4.2.6.8 and 6.1.1.4'
O O 0.0106 0.0060 'International Tables Vol C Tables 4.2.6.8 and 6.1.1.4'
Br Br -0.2901 2.4595 'International Tables Vol C Tables 4.2.6.8 and 6.1.1.4'

loop_
_geom_angle_atom_site_label_1
_geom_angle_atom_site_label_2
_geom_angle_atom_site_label_3
_geom_angle
C4 O1 C3 118.72(16)
C16 N1 C18 111.60(16)
C16 N1 C17 124.61(18)
C18 N1 C17 123.64(17)
C2 C1 C15 121.4(2)
C2 C1 H1 119.3
C15 C1 H1 119.3
C1 C2 C3 117.9(2)
C1 C2 H18 121.0
C3 C2 H18 121.0
O1 C3 C13 121.90(18)
O1 C3 C2 116.21(19)
C13 C3 C2 121.9(2)
C5 C4 O1 124.84(19)
C5 C4 H3 117.6
O1 C4 H3 117.6
C4 C5 C12 119.55(18)
C4 C5 C6 121.97(18)
C12 C5 C6 118.46(17)
C5 C6 C23 113.69(16)
C5 C6 C16 111.38(15)
C23 C6 C16 101.29(15)
C5 C6 C7 113.23(16)
C23 C6 C7 110.61(16)
C16 C6 C7 105.72(15)
C8 C7 C6 112.72(16)
C8 C7 H16 109.0
C6 C7 H16 109.0
C8 C7 H17 109.0
C6 C7 H17 109.0
H16 C7 H17 107.8
C25 C8 C9 119.1(2)
C25 C8 C7 119.81(19)
C9 C8 C7 121.06(18)
C8 C9 C10 120.4(2)
C8 C9 H15 119.8
C10 C9 H15 119.8
C11 C10 C9 119.6(2)
C11 C10 H12 120.2
C9 C10 H12 120.2
C24 C11 C10 120.3(2)
C24 C11 H2 119.8
C10 C11 H2 119.8
O2 C12 C5 122.51(18)
O2 C12 C13 122.37(18)
C5 C12 C13 115.11(17)
C3 C13 C14 119.00(19)
C3 C13 C12 119.85(18)
C14 C13 C12 121.13(19)
C15 C14 C13 120.0(2)
C15 C14 H4 120.0
C13 C14 H4 120.0
C14 C15 C1 119.8(2)
C14 C15 H5 120.1
C1 C15 H5 120.1
O3 C16 N1 126.25(18)
O3 C16 C6 125.66(18)
N1 C16 C6 107.83(16)
N1 C17 H6 109.5
N1 C17 H7 109.5
H6 C17 H7 109.5
N1 C17 H8 109.5
H6 C17 H8 109.5
H7 C17 H8 109.5
C19 C18 N1 127.75(18)
C19 C18 C23 122.59(19)
N1 C18 C23 109.66(17)
C18 C19 C20 117.48(19)
C18 C19 H11 121.3
C20 C19 H11 121.3
C21 C20 C19 120.14(19)
C21 C20 H10 119.9
C19 C20 H10 119.9
C20 C21 C22 122.29(19)
C20 C21 Br1 118.42(16)
C22 C21 Br1 119.29(16)
C23 C22 C21 117.54(19)
C23 C22 H9 121.2
C21 C22 H9 121.2
C22 C23 C18 119.96(18)
C22 C23 C6 131.18(18)
C18 C23 C6 108.66(17)
C11 C24 C25 119.8(2)
C11 C24 H14 120.1
C25 C24 H14 120.1
C8 C25 C24 120.8(2)
C8 C25 H13 119.6
C24 C25 H13 119.6

loop_
_geom_bond_atom_site_label_1
_geom_bond_atom_site_label_2
_geom_bond_distance
Br1 C21 1.906(2)
O1 C4 1.355(2)
O1 C3 1.374(3)
O2 C12 1.227(2)
O3 C16 1.220(2)
N1 C16 1.366(3)
N1 C18 1.398(3)
N1 C17 1.456(3)
C1 C2 1.381(3)
C1 C15 1.397(3)
C1 H1 0.9500
C2 C3 1.403(3)
C2 H18 0.9500
C3 C13 1.384(3)
C4 C5 1.350(3)
C4 H3 0.9500
C5 C12 1.459(3)
C5 C6 1.509(3)
C6 C23 1.518(3)
C6 C16 1.549(3)
C6 C7 1.561(3)
C7 C8 1.521(3)
C7 H16 0.9900
C7 H17 0.9900
C8 C25 1.389(3)
C8 C9 1.388(3)
C9 C10 1.403(3)
C9 H15 0.9500
C10 C11 1.385(3)
C10 H12 0.9500
C11 C24 1.383(4)
C11 H2 0.9500
C12 C13 1.477(3)
C13 C14 1.402(3)
C14 C15 1.386(3)
C14 H4 0.9500
C15 H5 0.9500
C17 H6 0.9800
C17 H7 0.9800
C17 H8 0.9800
C18 C19 1.380(3)
C18 C23 1.397(3)
C19 C20 1.396(3)
C19 H11 0.9500
C20 C21 1.385(3)
C20 H10 0.9500
C21 C22 1.396(3)
C22 C23 1.385(3)
C22 H9 0.9500
C24 C25 1.392(3)
C24 H14 0.9500
C25 H13 0.9500

loop_
_geom_hbond_atom_site_label_D
_geom_hbond_atom_site_label_H
_geom_hbond_atom_site_label_A
_geom_hbond_distance_DH
_geom_hbond_distance_HA
_geom_hbond_distance_DA
_geom_hbond_angle_DHA
_geom_hbond_site_symmetry_A
C20 H10 O2 0.95 2.64 3.150(3) 114.0 3_667
C19 H11 O2 0.95 2.41 3.030(3) 122.5 3_667
C17 H6 O1 0.98 2.53 3.412(3) 149.4 2_656
C4 H3 O3 0.95 2.36 3.193(3) 146.4 2_646
C20 H10 O2 0.95 2.64 3.150(3) 114.0 3_667
C19 H11 O2 0.95 2.41 3.030(3) 122.5 3_667
C17 H6 O1 0.98 2.53 3.412(3) 149.4 2_656
C4 H3 O3 0.95 2.36 3.193(3) 146.4 2_646
C20 H10 O2 0.95 2.64 3.150(3) 114.0 3_667
C19 H11 O2 0.95 2.41 3.030(3) 122.5 3_667
C17 H6 O1 0.98 2.53 3.412(3) 149.4 2_656
C4 H3 O3 0.95 2.36 3.193(3) 146.4 2_646
C20 H10 O2 0.95 2.64 3.150(3) 114.0 3_667
C19 H11 O2 0.95 2.41 3.030(3) 122.5 3_667
C17 H6 O1 0.98 2.53 3.412(3) 149.4 2_656
C4 H3 O3 0.95 2.36 3.193(3) 146.4 2_646
C4 H3 O3 0.95 2.36 3.193(3) 146.4 2_646
C17 H6 O1 0.98 2.53 3.412(3) 149.4 2_656
C19 H11 O2 0.95 2.41 3.030(3) 122.5 3_667
C20 H10 O2 0.95 2.64 3.150(3) 114.0 3_667
C4 H3 O3 0.95 2.36 3.193(3) 146.4 2_646
C17 H6 O1 0.98 2.53 3.412(3) 149.4 2_656
C19 H11 O2 0.95 2.41 3.030(3) 122.5 3_667
C20 H10 O2 0.95 2.64 3.150(3) 114.0 3_667
C4 H3 O3 0.95 2.36 3.193(3) 146.4 2_646
C17 H6 O1 0.98 2.53 3.412(3) 149.4 2_656
C19 H11 O2 0.95 2.41 3.030(3) 122.5 3_667
C20 H10 O2 0.95 2.64 3.150(3) 114.0 3_667

loop_
_geom_torsion_atom_site_label_1
_geom_torsion_atom_site_label_2
_geom_torsion_atom_site_label_3
_geom_torsion_atom_site_label_4
_geom_torsion
C15 C1 C2 C3 0.8(3)
C4 O1 C3 C13 -0.1(3)
C4 O1 C3 C2 -179.69(19)
C1 C2 C3 O1 179.2(2)
C1 C2 C3 C13 -0.3(3)
C3 O1 C4 C5 1.2(3)
O1 C4 C5 C12 -0.9(3)
O1 C4 C5 C6 177.10(19)
C4 C5 C6 C23 -106.7(2)
C12 C5 C6 C23 71.3(2)
C4 C5 C6 C16 139.60(19)
C12 C5 C6 C16 -42.4(2)
C4 C5 C6 C7 20.6(3)
C12 C5 C6 C7 -161.36(17)
C5 C6 C7 C8 -177.41(16)
C23 C6 C7 C8 -48.5(2)
C16 C6 C7 C8 60.4(2)
C6 C7 C8 C25 92.1(2)
C6 C7 C8 C9 -85.1(2)
C25 C8 C9 C10 -2.2(3)
C7 C8 C9 C10 174.93(19)
C8 C9 C10 C11 1.0(3)
C9 C10 C11 C24 0.4(4)
C4 C5 C12 O2 178.87(19)
C6 C5 C12 O2 0.8(3)
C4 C5 C12 C13 -0.4(3)
C6 C5 C12 C13 -178.49(16)
O1 C3 C13 C14 -179.48(19)
C2 C3 C13 C14 0.0(3)
O1 C3 C13 C12 -1.2(3)
C2 C3 C13 C12 178.4(2)
O2 C12 C13 C3 -177.9(2)
C5 C12 C13 C3 1.4(3)
O2 C12 C13 C14 0.4(3)
C5 C12 C13 C14 179.68(18)
C3 C13 C14 C15 -0.2(3)
C12 C13 C14 C15 -178.53(19)
C13 C14 C15 C1 0.7(3)
C2 C1 C15 C14 -1.0(3)
C18 N1 C16 O3 177.74(18)
C17 N1 C16 O3 -6.6(3)
C18 N1 C16 C6 -7.8(2)
C17 N1 C16 C6 167.84(18)
C5 C6 C16 O3 -54.7(3)
C23 C6 C16 O3 -175.88(18)
C7 C6 C16 O3 68.7(2)
C5 C6 C16 N1 130.87(17)
C23 C6 C16 N1 9.66(19)
C7 C6 C16 N1 -105.75(17)
C16 N1 C18 C19 -177.72(19)
C17 N1 C18 C19 6.6(3)
C16 N1 C18 C23 2.3(2)
C17 N1 C18 C23 -173.40(18)
N1 C18 C19 C20 -179.77(19)
C23 C18 C19 C20 0.2(3)
C18 C19 C20 C21 -0.1(3)
C19 C20 C21 C22 -0.2(3)
C19 C20 C21 Br1 -179.58(16)
C20 C21 C22 C23 0.4(3)
Br1 C21 C22 C23 179.72(14)
C21 C22 C23 C18 -0.2(3)
C21 C22 C23 C6 174.16(19)
C19 C18 C23 C22 0.0(3)
N1 C18 C23 C22 179.92(17)
C19 C18 C23 C6 -175.59(18)
N1 C18 C23 C6 4.4(2)
C5 C6 C23 C22 57.2(3)
C16 C6 C23 C22 176.8(2)
C7 C6 C23 C22 -71.5(3)
C5 C6 C23 C18 -127.91(17)
C16 C6 C23 C18 -8.34(19)
C7 C6 C23 C18 103.39(18)
C10 C11 C24 C25 -0.5(4)
C9 C8 C25 C24 2.1(3)
C7 C8 C25 C24 -175.07(19)
C11 C24 C25 C8 -0.8(3)
